data_1518892
loop_
_publ_author_name
'Addo, Ermias Mekuria'
'Chai, Hee-Byung'
'Hymete, Ariaya'
'Yeshak, Mariamawit Yonathan'
'Slebodnick, Carla'
'Kingston, David G. I.'
'Rakotondraibe, L. Harinantenaina'

_publ_section_title
;
 Antiproliferative Constituents of the Roots of Ethiopian Podocarpus
 falcatus and Structure Revision of 2\a-Hydroxynagilactone F and
 Nagilactone I.
;
_journal_issue 4
_journal_name_full 'Journal of natural products'
_journal_page_first 827
_journal_page_last 835
_journal_paper_doi 10.1021/np501062f
_journal_volume 78
_journal_year 2015
_chemical_absolute_configuration ad
_chemical_formula_moiety 'C19 H24 O5'
_chemical_formula_sum 'C19 H24 O5'
_chemical_formula_weight 332.38
_space_group_crystal_system orthorhombic
_space_group_IT_number 19
_space_group_name_Hall 'P 2ac 2ab'
_space_group_name_H-M_alt 'P 21 21 21'
_symmetry_space_group_name_Hall 'P 2ac 2ab'
_symmetry_space_group_name_H-M 'P 21 21 21'
_atom_sites_solution_hydrogens mixed
_atom_sites_solution_primary direct
_audit_creation_date 2014-10-31
_audit_creation_method
;
Olex2 1.2
(compiled 2014.09.19 svn.r3010 for OlexSys, GUI svn.r4874)
;
_cell_angle_alpha 90
_cell_angle_beta 90
_cell_angle_gamma 90
_cell_formula_units_Z 4
_cell_length_a 7.8220(2)
_cell_length_b 12.4501(4)
_cell_length_c 17.1803(6)
_cell_measurement_reflns_used 5681
_cell_measurement_temperature 100.00(10)
_cell_measurement_theta_max 74.6160
_cell_measurement_theta_min 5.1490
_cell_volume 1673.10(9)
_computing_cell_refinement
;
CrysAlisPro, Agilent Technologies,
Version 1.171.37.34 (release 22-05-2014 CrysAlis171 .NET)
(compiled May 22 2014,16:03:01)
;
_computing_data_collection
;
CrysAlisPro, Agilent Technologies,
Version 1.171.37.34 (release 22-05-2014 CrysAlis171 .NET)
(compiled May 22 2014,16:03:01)
;
_computing_data_reduction
;
CrysAlisPro, Agilent Technologies,
Version 1.171.37.34 (release 22-05-2014 CrysAlis171 .NET)
(compiled May 22 2014,16:03:01)
;
_computing_molecular_graphics 'Olex2 (Dolomanov et al., 2009)'
_computing_publication_material 'Olex2 (Dolomanov et al., 2009)'
_computing_structure_refinement 'ShelXL (Sheldrick, 2008)'
_computing_structure_solution 'ShelXT (Sheldrick, 2008)'
_diffrn_ambient_environment N~2~
_diffrn_ambient_temperature 100.00(10)
_diffrn_detector 'CCD plate'
_diffrn_detector_area_resol_mean 4.1587
_diffrn_detector_type Onyx
_diffrn_measured_fraction_theta_full 0.999
_diffrn_measured_fraction_theta_max 0.998
_diffrn_measurement_details
;
  1 omega -126.00  -79.00   1.0000    1.0000
omega____ theta____ kappa____ phi______ frames
    -      -41.9419  -99.0000  -60.0000 47

  2 omega  -37.00   76.00   1.0000    1.0000
omega____ theta____ kappa____ phi______ frames
    -       41.9419  -77.0000  -90.0000 113

  3 omega   30.00   69.00   1.0000    3.0000
omega____ theta____ kappa____ phi______ frames
    -      107.0000  -30.0000 -120.0000 39

  4 omega   77.00  178.00   1.0000    3.0000
omega____ theta____ kappa____ phi______ frames
    -      107.0000   30.0000   30.0000 101

  5 omega   30.00   69.00   1.0000    3.0000
omega____ theta____ kappa____ phi______ frames
    -      107.0000  -30.0000 -180.0000 39

  6 omega   33.00  136.00   1.0000    3.0000
omega____ theta____ kappa____ phi______ frames
    -      107.0000  -61.0000   90.0000 103

  7 omega   79.00  178.00   1.0000    3.0000
omega____ theta____ kappa____ phi______ frames
    -      107.0000   45.0000  150.0000 99

  8 omega   33.00   77.00   1.0000    3.0000
omega____ theta____ kappa____ phi______ frames
    -      107.0000  -45.0000    0.0000 44

  9 omega   28.00  141.00   1.0000    3.0000
omega____ theta____ kappa____ phi______ frames
    -      107.0000  -77.0000    0.0000 113

 10 omega   34.00  150.00   1.0000    3.0000
omega____ theta____ kappa____ phi______ frames
    -      107.0000  179.0000   60.0000 116

 11 omega   31.00  107.00   1.0000    3.0000
omega____ theta____ kappa____ phi______ frames
    -      107.0000 -111.0000  -60.0000 76

 12 omega   46.00   74.00   1.0000    3.0000
omega____ theta____ kappa____ phi______ frames
    -      107.0000  -45.0000 -180.0000 28
;
_diffrn_measurement_device 'four-circle diffractometer'
_diffrn_measurement_device_type 'Xcalibur, Onyx, Nova'
_diffrn_measurement_method '\w scans'
_diffrn_orient_matrix_UB_11 0.1022627000
_diffrn_orient_matrix_UB_12 -0.0446196000
_diffrn_orient_matrix_UB_13 -0.0695665000
_diffrn_orient_matrix_UB_21 0.0697537000
_diffrn_orient_matrix_UB_22 -0.0909779000
_diffrn_orient_matrix_UB_23 0.0517447000
_diffrn_orient_matrix_UB_31 -0.1533131000
_diffrn_orient_matrix_UB_32 -0.0710794000
_diffrn_orient_matrix_UB_33 -0.0226096000
_diffrn_radiation_monochromator mirror
_diffrn_radiation_probe x-ray
_diffrn_radiation_type CuK\a
_diffrn_radiation_wavelength 1.54184
_diffrn_reflns_av_R_equivalents 0.0476
_diffrn_reflns_av_unetI/netI 0.0478
_diffrn_reflns_Laue_measured_fraction_full 0.999
_diffrn_reflns_Laue_measured_fraction_max 0.998
_diffrn_reflns_limit_h_max 7
_diffrn_reflns_limit_h_min -9
_diffrn_reflns_limit_k_max 13
_diffrn_reflns_limit_k_min -15
_diffrn_reflns_limit_l_max 21
_diffrn_reflns_limit_l_min -21
_diffrn_reflns_number 10392
_diffrn_reflns_point_group_measured_fraction_full 0.999
_diffrn_reflns_point_group_measured_fraction_max 0.993
_diffrn_reflns_theta_full 67.684
_diffrn_reflns_theta_max 74.732
_diffrn_reflns_theta_min 4.386
_diffrn_source 'sealed X-ray tube'
_diffrn_source_type 'Nova (Cu) X-ray Source'
_exptl_absorpt_coefficient_mu 0.776
_exptl_absorpt_correction_T_max 0.971
_exptl_absorpt_correction_T_min 0.879
_exptl_absorpt_correction_type gaussian
_exptl_absorpt_process_details
;
CrysAlisPro, Agilent Technologies,
Version 1.171.37.34 (release 22-05-2014 CrysAlis171 .NET)
(compiled May 22 2014,16:03:01)
Numerical absorption correction based on gaussian integration over
            a multifaceted crystal model
Empirical absorption correction using spherical harmonics,
 implemented in SCALE3 ABSPACK scaling algorithm.
;
_exptl_crystal_colour colourless
_exptl_crystal_colour_primary colourless
_exptl_crystal_density_diffrn 1.320
_exptl_crystal_description plank
_exptl_crystal_F_000 712
_exptl_crystal_recrystallization_method 'Large rods were grown from CH3OH'
_exptl_crystal_size_max 0.2293
_exptl_crystal_size_mid 0.1311
_exptl_crystal_size_min 0.0395
_refine_diff_density_max 0.616
_refine_diff_density_min -0.176
_refine_diff_density_rms 0.047
_refine_ls_abs_structure_details
;
 Flack x determined using 1284 quotients [(I+)-(I-)]/[(I+)+(I-)]
 (Parsons, Flack and Wagner, Acta Cryst. B69 (2013) 249-259).
;
_refine_ls_abs_structure_Flack -0.07(13)
_refine_ls_extinction_method none
_refine_ls_goodness_of_fit_ref 1.042
_refine_ls_hydrogen_treatment mixed
_refine_ls_matrix_type full
_refine_ls_number_parameters 225
_refine_ls_number_reflns 3407
_refine_ls_number_restraints 0
_refine_ls_restrained_S_all 1.042
_refine_ls_R_factor_all 0.0444
_refine_ls_R_factor_gt 0.0408
_refine_ls_shift/su_max 0.000
_refine_ls_shift/su_mean 0.000
_refine_ls_structure_factor_coef Fsqd
_refine_ls_weighting_details 'w=1/[\s^2^(Fo^2^)+(0.0617P)^2^+0.2215P] where P=(Fo^2^+2Fc^2^)/3'
_refine_ls_weighting_scheme calc
_refine_ls_wR_factor_gt 0.1041
_refine_ls_wR_factor_ref 0.1074
_reflns_Friedel_coverage 0.727
_reflns_Friedel_fraction_full 1.000
_reflns_Friedel_fraction_max 0.986
_reflns_number_gt 3179
_reflns_number_total 3407
_reflns_threshold_expression 'I > 2\s(I)'
_cod_data_source_file np501062f_si_001.cif
_cod_data_source_block cs2147
_cod_depositor_comments 'Adding full bibliography for 1518892--1518894.cif.'
_cod_original_cell_volume 1673.11(9)
_cod_database_code 1518892
_shelxl_version_number 2014/6
_chemical_oxdiff_formula C19H24O5
_chemical_oxdiff_usercomment 'Yixi Liu / David Kingston (ERXR-3)'
_shelx_space_group_comment
;
The symmetry employed for this shelxl refinement is uniquely defined
by the following loop, which should always be used as a source of
symmetry information in preference to the above space-group names.
They are only intended as comments.
;
_olex2_refinement_description
;
1. Fixed Uiso
 At 1.2 times of:
  All C(H) groups, All C(H,H) groups
 At 1.5 times of:
  All C(H,H,H) groups
2.a Ternary CH refined with riding coordinates:
 C4(H4), C10(H10), C13(H13), C14(H14), C17(H17)
2.b Secondary CH2 refined with riding coordinates:
 C3(H3A,H3B), C5(H5A,H5B)
2.c Aromatic/amide H refined with riding coordinates:
 C8(H8), C12(H12)
2.d Idealised Me refined as rotating group:
 C15(H15A,H15B,H15C), C16(H16A,H16B,H16C), C18(H18A,H18B,H18C), C19(H19A,H19B,
 H19C)
;
_olex2_exptl_crystal_mounting_method 'A rod was cut into a plank and mounted with Krytox oil'
_olex2_submission_original_sample_id ERXR-3
_olex2_submission_special_instructions 'No special instructions were received'

loop_
_space_group_symop_operation_xyz
'x, y, z'
'-x+1/2, -y, z+1/2'
'-x, y+1/2, -z+1/2'
'x+1/2, -y+1/2, -z'

loop_
_atom_site_label
_atom_site_type_symbol
_atom_site_fract_x
_atom_site_fract_y
_atom_site_fract_z
_atom_site_U_iso_or_equiv
_atom_site_adp_type
_atom_site_occupancy
_atom_site_site_symmetry_order
_atom_site_calc_flag
_atom_site_refinement_flags_posn
O1 O -0.0669(2) 0.53707(14) 0.38312(10) 0.0242(4) Uani 1 1 d .
O2 O -0.1138(2) 0.36697(16) 0.34792(13) 0.0329(4) Uani 1 1 d .
O3 O 0.5451(3) 0.28047(15) 0.34295(12) 0.0310(4) Uani 1 1 d .
H3 H 0.669(6) 0.311(4) 0.350(3) 0.056(12) Uiso 1 1 d .
O4 O 0.7181(2) 0.85934(14) 0.38482(11) 0.0281(4) Uani 1 1 d .
O5 O 0.4434(2) 0.89229(13) 0.37174(10) 0.0216(3) Uani 1 1 d .
C1 C -0.0223(3) 0.4324(2) 0.37857(15) 0.0249(5) Uani 1 1 d .
C2 C 0.1491(3) 0.4123(2) 0.41749(15) 0.0242(5) Uani 1 1 d .
C3 C 0.2607(3) 0.33137(19) 0.37330(16) 0.0271(5) Uani 1 1 d .
H3A H 0.2435 0.2586 0.3952 0.033 Uiso 1 1 calc R
H3B H 0.2266 0.3298 0.3178 0.033 Uiso 1 1 calc R
C4 C 0.4471(3) 0.36236(19) 0.37984(15) 0.0247(5) Uani 1 1 d .
H4 H 0.4775 0.3620 0.4364 0.030 Uiso 1 1 calc R
C5 C 0.4902(3) 0.47426(19) 0.34766(14) 0.0226(5) Uani 1 1 d .
H5A H 0.5321 0.4666 0.2936 0.027 Uiso 1 1 calc R
H5B H 0.5840 0.5055 0.3790 0.027 Uiso 1 1 calc R
C6 C 0.3370(3) 0.55267(18) 0.34821(13) 0.0198(4) Uani 1 1 d .
C7 C 0.3858(3) 0.66976(19) 0.35835(12) 0.0195(4) Uani 1 1 d .
C8 C 0.5439(3) 0.71013(19) 0.35265(14) 0.0217(4) Uani 1 1 d .
H8 H 0.6355 0.6645 0.3376 0.026 Uiso 1 1 calc R
C9 C 0.5782(3) 0.82430(19) 0.36929(14) 0.0218(5) Uani 1 1 d .
C10 C 0.2763(3) 0.85628(18) 0.34222(13) 0.0203(4) Uani 1 1 d .
H10 H 0.2843 0.8535 0.2842 0.024 Uiso 1 1 calc R
C11 C 0.2402(3) 0.74366(18) 0.37021(13) 0.0206(4) Uani 1 1 d .
C12 C 0.0879(3) 0.7088(2) 0.39526(14) 0.0229(5) Uani 1 1 d .
H12 H -0.0078 0.7557 0.3937 0.027 Uiso 1 1 calc R
C13 C 0.0665(3) 0.5966(2) 0.42575(14) 0.0221(5) Uani 1 1 d .
H13 H 0.0320 0.6010 0.4817 0.027 Uiso 1 1 calc R
C14 C 0.2250(3) 0.52621(18) 0.41996(13) 0.0204(4) Uani 1 1 d .
H14 H 0.2949 0.5346 0.4683 0.024 Uiso 1 1 calc R
C15 C 0.1113(4) 0.3717(2) 0.50065(16) 0.0301(5) Uani 1 1 d .
H15A H 0.0538 0.4284 0.5303 0.045 Uiso 1 1 calc GR
H15B H 0.2188 0.3526 0.5264 0.045 Uiso 1 1 calc GR
H15C H 0.0372 0.3083 0.4980 0.045 Uiso 1 1 calc GR
C16 C 0.2431(3) 0.5455(2) 0.26892(13) 0.0242(5) Uani 1 1 d .
H16A H 0.3194 0.5701 0.2274 0.036 Uiso 1 1 calc GR
H16B H 0.1409 0.5910 0.2702 0.036 Uiso 1 1 calc GR
H16C H 0.2094 0.4709 0.2591 0.036 Uiso 1 1 calc GR
C17 C 0.1485(3) 0.94378(19) 0.36282(15) 0.0235(5) Uani 1 1 d .
H17 H 0.0331 0.9191 0.3452 0.028 Uiso 1 1 calc R
C18 C 0.1903(3) 1.0474(2) 0.31888(15) 0.0269(5) Uani 1 1 d .
H18A H 0.3023 1.0742 0.3355 0.040 Uiso 1 1 calc GR
H18B H 0.1028 1.1016 0.3301 0.040 Uiso 1 1 calc GR
H18C H 0.1926 1.0329 0.2628 0.040 Uiso 1 1 calc GR
C19 C 0.1379(4) 0.9656(2) 0.45050(16) 0.0326(6) Uani 1 1 d .
H19A H 0.1203 0.8978 0.4783 0.049 Uiso 1 1 calc GR
H19B H 0.0420 1.0142 0.4611 0.049 Uiso 1 1 calc GR
H19C H 0.2445 0.9989 0.4682 0.049 Uiso 1 1 calc GR

loop_
_atom_site_aniso_label
_atom_site_aniso_U_11
_atom_site_aniso_U_22
_atom_site_aniso_U_33
_atom_site_aniso_U_23
_atom_site_aniso_U_13
_atom_site_aniso_U_12
O1 0.0167(8) 0.0237(8) 0.0321(9) -0.0014(7) 0.0008(6) -0.0021(7)
O2 0.0223(8) 0.0282(9) 0.0481(11) -0.0062(9) 0.0004(8) -0.0053(7)
O3 0.0259(9) 0.0253(9) 0.0417(10) -0.0044(8) 0.0027(8) 0.0012(7)
O4 0.0167(8) 0.0238(8) 0.0437(10) -0.0016(8) -0.0012(7) -0.0017(6)
O5 0.0155(7) 0.0201(8) 0.0292(8) -0.0013(6) -0.0004(6) 0.0002(6)
C1 0.0194(11) 0.0236(12) 0.0318(11) 0.0001(9) 0.0057(9) -0.0027(9)
C2 0.0212(12) 0.0210(11) 0.0305(12) 0.0007(9) 0.0023(9) -0.0025(9)
C3 0.0231(12) 0.0190(10) 0.0393(12) 0.0000(10) 0.0032(10) -0.0013(9)
C4 0.0202(11) 0.0203(11) 0.0336(12) -0.0006(10) 0.0023(9) 0.0021(9)
C5 0.0181(10) 0.0204(11) 0.0293(10) -0.0015(9) 0.0015(9) -0.0003(8)
C6 0.0173(10) 0.0193(10) 0.0228(10) -0.0004(8) 0.0012(9) -0.0001(8)
C7 0.0196(10) 0.0209(10) 0.0181(10) 0.0008(8) 0.0003(8) 0.0024(8)
C8 0.0193(10) 0.0197(11) 0.0262(11) 0.0002(8) 0.0014(9) 0.0027(8)
C9 0.0181(11) 0.0225(11) 0.0249(10) 0.0016(9) 0.0030(8) 0.0002(9)
C10 0.0167(10) 0.0200(10) 0.0243(10) -0.0002(9) -0.0009(8) -0.0002(8)
C11 0.0177(10) 0.0201(11) 0.0239(10) -0.0003(8) 0.0002(9) 0.0015(8)
C12 0.0185(11) 0.0223(11) 0.0279(11) -0.0008(9) -0.0004(8) 0.0029(9)
C13 0.0171(11) 0.0235(12) 0.0256(11) -0.0005(9) 0.0014(8) -0.0023(9)
C14 0.0186(10) 0.0190(11) 0.0234(10) -0.0003(8) 0.0013(8) -0.0014(9)
C15 0.0289(12) 0.0256(12) 0.0359(13) 0.0068(11) 0.0069(10) -0.0001(10)
C16 0.0218(11) 0.0260(11) 0.0248(10) -0.0025(9) 0.0009(9) -0.0026(9)
C17 0.0172(10) 0.0202(11) 0.0330(12) -0.0012(9) -0.0005(9) 0.0011(8)
C18 0.0224(11) 0.0204(11) 0.0379(13) 0.0002(10) -0.0038(10) 0.0005(9)
C19 0.0304(14) 0.0298(13) 0.0376(13) -0.0058(11) 0.0113(11) 0.0014(11)

loop_
_atom_type_symbol
_atom_type_description
_atom_type_scat_dispersion_real
_atom_type_scat_dispersion_imag
_atom_type_scat_source
C C 0.0181 0.0091 'International Tables Vol C Tables 4.2.6.8 and 6.1.1.4'
H H 0.0000 0.0000 'International Tables Vol C Tables 4.2.6.8 and 6.1.1.4'
O O 0.0492 0.0322 'International Tables Vol C Tables 4.2.6.8 and 6.1.1.4'

loop_
_exptl_crystal_face_index_h
_exptl_crystal_face_index_k
_exptl_crystal_face_index_l
_exptl_crystal_face_perp_dist
_exptl_oxdiff_crystal_face_indexfrac_h
_exptl_oxdiff_crystal_face_indexfrac_k
_exptl_oxdiff_crystal_face_indexfrac_l
_exptl_oxdiff_crystal_face_x
_exptl_oxdiff_crystal_face_y
_exptl_oxdiff_crystal_face_z
0 1 -1 0.0197 -0.0000 1.0000 -1.0000 0.0249 -0.1427 -0.0485
0 -1 1 0.0197 0.0000 -1.0000 1.0000 -0.0249 0.1427 0.0485
1 0 0 0.1145 1.0000 0.0002 -0.0001 0.1023 0.0697 -0.1533
-1 0 0 0.1145 -1.0000 -0.0002 0.0001 -0.1023 -0.0697 0.1533
0 -1 -1 0.0561 0.0000 -1.0001 -1.0000 0.1142 0.0392 0.0937
0 1 1 0.0561 -0.0000 1.0001 1.0000 -0.1142 -0.0392 -0.0937

loop_
_geom_angle_atom_site_label_1
_geom_angle_atom_site_label_2
_geom_angle_atom_site_label_3
_geom_angle
C1 O1 C13 109.29(18)
C9 O5 C10 119.39(18)
O1 C1 C2 111.2(2)
O2 C1 O1 121.6(2)
O2 C1 C2 127.2(2)
C1 C2 C3 113.1(2)
C1 C2 C14 101.6(2)
C1 C2 C15 107.0(2)
C3 C2 C14 113.6(2)
C3 C2 C15 110.6(2)
C14 C2 C15 110.5(2)
C4 C3 C2 110.1(2)
O3 C4 C3 107.7(2)
O3 C4 C5 111.8(2)
C3 C4 C5 114.6(2)
C4 C5 C6 113.60(19)
C5 C6 C14 108.01(18)
C5 C6 C16 109.02(19)
C7 C6 C5 114.36(19)
C7 C6 C14 104.80(18)
C7 C6 C16 105.99(19)
C14 C6 C16 114.78(19)
C8 C7 C6 125.8(2)
C8 C7 C11 119.2(2)
C11 C7 C6 114.8(2)
C7 C8 C9 121.1(2)
O4 C9 O5 118.2(2)
O4 C9 C8 123.8(2)
O5 C9 C8 117.9(2)
O5 C10 C11 109.84(17)
O5 C10 C17 106.59(18)
C11 C10 C17 117.95(19)
C7 C11 C10 113.0(2)
C12 C11 C7 121.9(2)
C12 C11 C10 124.8(2)
C11 C12 C13 120.9(2)
O1 C13 C12 111.9(2)
O1 C13 C14 104.76(18)
C12 C13 C14 114.96(19)
C2 C14 C6 113.12(19)
C13 C14 C2 102.62(18)
C13 C14 C6 113.00(19)
C10 C17 C18 110.4(2)
C10 C17 C19 113.0(2)
C18 C17 C19 110.3(2)

loop_
_geom_bond_atom_site_label_1
_geom_bond_atom_site_label_2
_geom_bond_distance
O1 C1 1.351(3)
O1 C13 1.475(3)
O2 C1 1.206(3)
O3 C4 1.424(3)
O4 C9 1.208(3)
O5 C9 1.353(3)
O5 C10 1.472(3)
C1 C2 1.519(4)
C2 C3 1.534(4)
C2 C14 1.538(3)
C2 C15 1.544(3)
C3 C4 1.512(3)
C4 C5 1.536(3)
C5 C6 1.546(3)
C6 C7 1.517(3)
C6 C14 1.548(3)
C6 C16 1.550(3)
C7 C8 1.338(3)
C7 C11 1.479(3)
C8 C9 1.474(3)
C10 C11 1.509(3)
C10 C17 1.520(3)
C11 C12 1.339(3)
C12 C13 1.501(3)
C13 C14 1.522(3)
C17 C18 1.530(3)
C17 C19 1.533(4)

loop_
_geom_hbond_atom_site_label_D
_geom_hbond_atom_site_label_H
_geom_hbond_atom_site_label_A
_geom_hbond_distance_DH
_geom_hbond_distance_HA
_geom_hbond_distance_DA
_geom_hbond_angle_DHA
_geom_hbond_site_symmetry_A
O3 H3 O2 1.05(5) 1.83(5) 2.878(3) 173(4) 1_655
